data_7711943
loop_
_publ_author_name
'Kumar Yadav, Jitendra'
'Singh, Baghendra'
'Pal, Sarvesh Kumar'
'Singh, Nanhai'
'Lama, Prem'
'Indra, Arindam'
'Kumar, Kamlesh'

_publ_section_title
;
 Chlorocobaloxime containing <i>N</i>-(4-pyridylmethyl)-1,8-naphthalamide
 peripheral ligands: synthesis, characterization and enhanced
 electrochemical hydrogen evolution in alkaline medium.
;
_journal_issue 4
_journal_name_full 'Dalton transactions (Cambridge, England : 2003)'
_journal_page_first 936
_journal_page_last 946
_journal_paper_doi 10.1039/d2dt02511f
_journal_volume 52
_journal_year 2023
_chemical_formula_moiety 'C26 H25 Br Cl Co N6 O6'
_chemical_formula_sum 'C26 H25 Br Cl Co N6 O6'
_chemical_formula_weight 691.81
_space_group_crystal_system monoclinic
_space_group_IT_number 14
_space_group_name_Hall '-P 2yn'
_space_group_name_H-M_alt 'P 1 21/n 1'
_atom_sites_solution_hydrogens mixed
_atom_sites_solution_primary direct
_atom_sites_solution_secondary difmap
_audit_creation_date 2022-03-25
_audit_creation_method
;
Olex2 1.5
(compiled 2021.12.09 svn.r5202d8cf for OlexSys, GUI svn.r6439)
;
_audit_update_record
;
2022-04-01 deposited with the CCDC.	2022-12-15 downloaded from the CCDC.
;
_cell_angle_alpha 90
_cell_angle_beta 101.5130(10)
_cell_angle_gamma 90
_cell_formula_units_Z 4
_cell_length_a 9.1696(4)
_cell_length_b 14.6019(6)
_cell_length_c 21.0020(8)
_cell_measurement_reflns_used 9948
_cell_measurement_temperature 100(2)
_cell_measurement_theta_max 28.27
_cell_measurement_theta_min 2.29
_cell_volume 2755.5(2)
_computing_cell_refinement 'Bruker SAINT'
_computing_data_collection 'Bruker APEX3'
_computing_data_reduction 'Bruker SAINT'
_computing_molecular_graphics 'Olex2 1.5 (Dolomanov et al., 2009)'
_computing_publication_material 'Olex2 1.5 (Dolomanov et al., 2009)'
_computing_structure_refinement 'SHELXL-2018/3 (Sheldrick, 2018)'
_computing_structure_solution 'SHELXT 2014/5 (Sheldrick, 2014)'
_diffrn_ambient_temperature 100(2)
_diffrn_measured_fraction_theta_full 0.998
_diffrn_measured_fraction_theta_max 0.997
_diffrn_measurement_device_type 'Bruker APEX-III detector'
_diffrn_measurement_method '\f and \w scans'
_diffrn_radiation_type MoK\a
_diffrn_radiation_wavelength 0.71073
_diffrn_reflns_av_R_equivalents 0.0495
_diffrn_reflns_av_unetI/netI 0.0317
_diffrn_reflns_Laue_measured_fraction_full 0.998
_diffrn_reflns_Laue_measured_fraction_max 0.997
_diffrn_reflns_limit_h_max 12
_diffrn_reflns_limit_h_min -12
_diffrn_reflns_limit_k_max 19
_diffrn_reflns_limit_k_min -19
_diffrn_reflns_limit_l_max 27
_diffrn_reflns_limit_l_min -27
_diffrn_reflns_number 44173
_diffrn_reflns_point_group_measured_fraction_full 0.998
_diffrn_reflns_point_group_measured_fraction_max 0.997
_diffrn_reflns_theta_full 25.000
_diffrn_reflns_theta_max 28.294
_diffrn_reflns_theta_min 2.662
_exptl_absorpt_coefficient_mu 2.223
_exptl_absorpt_correction_type multi-scan
_exptl_absorpt_process_details SADABS
_exptl_crystal_colour pink
_exptl_crystal_colour_primary pink
_exptl_crystal_density_diffrn 1.668
_exptl_crystal_description block
_exptl_crystal_F_000 1400
_exptl_crystal_size_max 0.21
_exptl_crystal_size_mid 0.18
_exptl_crystal_size_min 0.12
_exptl_transmission_factor_max 0.7457
_exptl_transmission_factor_min 0.5425
_refine_diff_density_max 0.836
_refine_diff_density_min -1.328
_refine_diff_density_rms 0.082
_refine_ls_extinction_method none
_refine_ls_goodness_of_fit_ref 1.105
_refine_ls_hydrogen_treatment mixed
_refine_ls_matrix_type full
_refine_ls_number_parameters 420
_refine_ls_number_reflns 6822
_refine_ls_number_restraints 0
_refine_ls_restrained_S_all 1.105
_refine_ls_R_factor_all 0.0560
_refine_ls_R_factor_gt 0.0481
_refine_ls_shift/su_max 0.003
_refine_ls_shift/su_mean 0.000
_refine_ls_structure_factor_coef Fsqd
_refine_ls_weighting_details 'w=1/[\s^2^(Fo^2^)+(0.0508P)^2^+5.8848P] where P=(Fo^2^+2Fc^2^)/3'
_refine_ls_weighting_scheme calc
_refine_ls_wR_factor_gt 0.1229
_refine_ls_wR_factor_ref 0.1274
_reflns_Friedel_coverage 0.000
_reflns_number_gt 6027
_reflns_number_total 6822
_reflns_threshold_expression 'I > 2\s(I)'
_cod_data_source_file d2dt02511f2.cif
_cod_data_source_block 2
_cod_depositor_comments 'Adding full bibliography for 7711942--7711943.cif.'
_cod_database_code 7711943
_shelx_shelxl_version_number 2018/3
_shelx_space_group_comment
;
The symmetry employed for this shelxl refinement is uniquely defined
by the following loop, which should always be used as a source of
symmetry information in preference to the above space-group names.
They are only intended as comments.
;
_shelx_estimated_absorpt_t_max 0.776
_shelx_estimated_absorpt_t_min 0.652
_olex2_refinement_description
;
1. Others
 Sof(Br1B)=Sof(C16B)=Sof(C17B)=Sof(H17B)=Sof(C18B)=Sof(H18B)=Sof(C19B)=
 Sof(H19B)=Sof(C20B)=Sof(C21B)=Sof(C22B)=Sof(H22B)=Sof(C23B)=Sof(H23B)=
 Sof(C24B)=Sof(C25B)=1-FVAR(1)
 Sof(Br1A)=Sof(C16A)=Sof(C17A)=Sof(H17A)=Sof(C18A)=Sof(H18A)=Sof(C19A)=
 Sof(C20A)=Sof(C21A)=Sof(H21A)=Sof(C22A)=Sof(H22A)=Sof(C23A)=Sof(H23A)=
 Sof(C24A)=Sof(C25A)=FVAR(1)
 Fixed Uiso: C24B(0.021)
 Fixed X: H1O(0.521351) H3O(0.08591)
 Fixed Y: H1O(0.33804) H3O(0.41825)
 Fixed Z: H1O(0.58814) H3O(0.71433)
2.a Secondary CH2 refined with riding coordinates:
 C14(H14A,H14B)
2.b Aromatic/amide H refined with riding coordinates:
 C9(H9), C10(H10), C12(H12), C13(H13), C17A(H17A), C18A(H18A), C21A(H21A),
 C22A(H22A), C23A(H23A), C17B(H17B), C18B(H18B), C19B(H19B), C22B(H22B),
 C23B(H23B)
2.c Idealised Me refined as rotating group:
 C1(H1A,H1B,H1C), C4(H4A,H4B,H4C), C5(H5A,H5B,H5C), C8(H8A,H8B,H8C)
;
_olex2_submission_special_instructions 'No special instructions were received'

loop_
_space_group_symop_operation_xyz
'x, y, z'
'-x+1/2, y+1/2, -z+1/2'
'-x, -y, -z'
'x-1/2, -y-1/2, z-1/2'

loop_
_atom_site_label
_atom_site_type_symbol
_atom_site_fract_x
_atom_site_fract_y
_atom_site_fract_z
_atom_site_U_iso_or_equiv
_atom_site_adp_type
_atom_site_occupancy
_atom_site_site_symmetry_order
_atom_site_calc_flag
_atom_site_refinement_flags_posn
_atom_site_refinement_flags_adp
_atom_site_refinement_flags_occupancy
_atom_site_disorder_assembly
_atom_site_disorder_group
Co1 Co 0.30532(4) 0.38076(3) 0.65081(2) 0.01942(11) Uani 1 1 d . . . . .
Cl1 Cl 0.26021(10) 0.23285(5) 0.66585(4) 0.03101(18) Uani 1 1 d . . . . .
O1 O 0.5955(3) 0.33534(17) 0.62849(11) 0.0314(5) Uani 1 1 d . . . . .
O2 O 0.2195(2) 0.41425(16) 0.77099(10) 0.0253(4) Uani 1 1 d . . . . .
O3 O 0.0145(2) 0.41952(17) 0.67346(11) 0.0288(5) Uani 1 1 d . . . . .
O4 O 0.3897(3) 0.33761(17) 0.53127(11) 0.0324(5) Uani 1 1 d . . . . .
O5 O 0.1586(3) 0.80380(17) 0.53155(12) 0.0339(5) Uani 1 1 d . . . . .
O6 O 0.6518(3) 0.86569(19) 0.57284(13) 0.0389(6) Uani 1 1 d . . . . .
N1 N 0.5126(3) 0.35798(18) 0.67291(12) 0.0241(5) Uani 1 1 d . . . . .
N2 N 0.3328(3) 0.39603(17) 0.74216(12) 0.0209(5) Uani 1 1 d . . . . .
N3 N 0.0976(3) 0.39967(18) 0.62861(12) 0.0241(5) Uani 1 1 d . . . . .
N4 N 0.2777(3) 0.35993(19) 0.55971(12) 0.0261(5) Uani 1 1 d . . . . .
N5 N 0.3407(3) 0.51211(17) 0.64016(11) 0.0187(5) Uani 1 1 d . . . . .
N6 N 0.4059(3) 0.82898(18) 0.55021(12) 0.0233(5) Uani 1 1 d . . . . .
C1 C 0.7342(4) 0.3431(2) 0.76008(17) 0.0322(7) Uani 1 1 d . . . . .
H1A H 0.744037 0.282653 0.780729 0.048 Uiso 1 1 calc R U . . .
H1B H 0.774697 0.389858 0.792274 0.048 Uiso 1 1 calc R U . . .
H1C H 0.789171 0.344075 0.724581 0.048 Uiso 1 1 calc R U . . .
C2 C 0.5740(3) 0.3626(2) 0.73372(15) 0.0245(6) Uani 1 1 d . . . . .
C3 C 0.4668(3) 0.3852(2) 0.77519(14) 0.0233(6) Uani 1 1 d . . . . .
C4 C 0.5061(4) 0.3923(3) 0.84700(16) 0.0345(7) Uani 1 1 d . . . . .
H4A H 0.485645 0.454605 0.860283 0.052 Uiso 1 1 calc R U . . .
H4B H 0.612028 0.378586 0.861846 0.052 Uiso 1 1 calc R U . . .
H4C H 0.446536 0.348551 0.866330 0.052 Uiso 1 1 calc R U . . .
C5 C -0.1288(4) 0.4006(3) 0.54365(19) 0.0360(8) Uani 1 1 d . . . . .
H5A H -0.181082 0.391624 0.579553 0.054 Uiso 1 1 calc R U . . .
H5B H -0.162768 0.354850 0.509796 0.054 Uiso 1 1 calc R U . . .
H5C H -0.149769 0.462127 0.525501 0.054 Uiso 1 1 calc R U . . .
C6 C 0.0351(4) 0.3902(2) 0.56822(15) 0.0269(6) Uani 1 1 d . . . . .
C7 C 0.1413(4) 0.3659(2) 0.52733(15) 0.0282(6) Uani 1 1 d . . . . .
C8 C 0.1005(5) 0.3462(3) 0.45617(16) 0.0415(9) Uani 1 1 d . . . . .
H8A H 0.191310 0.338150 0.438832 0.062 Uiso 1 1 calc R U . . .
H8B H 0.042663 0.397404 0.433934 0.062 Uiso 1 1 calc R U . . .
H8C H 0.040880 0.290046 0.449088 0.062 Uiso 1 1 calc R U . . .
C9 C 0.2854(3) 0.5752(2) 0.67609(14) 0.0217(6) Uani 1 1 d . . . . .
H9 H 0.229780 0.554771 0.707012 0.026 Uiso 1 1 calc R U . . .
C10 C 0.3066(3) 0.6684(2) 0.66957(13) 0.0225(6) Uani 1 1 d . . . . .
H10 H 0.266176 0.710556 0.695833 0.027 Uiso 1 1 calc R U . . .
C11 C 0.3871(3) 0.7001(2) 0.62456(13) 0.0215(6) Uani 1 1 d . . . . .
C12 C 0.4453(3) 0.6346(2) 0.58814(14) 0.0233(6) Uani 1 1 d . . . . .
H12 H 0.502007 0.653239 0.557161 0.028 Uiso 1 1 calc R U . . .
C13 C 0.4206(3) 0.5429(2) 0.59714(13) 0.0224(6) Uani 1 1 d . . . . .
H13 H 0.461608 0.499440 0.571970 0.027 Uiso 1 1 calc R U . . .
C14 C 0.4128(4) 0.8005(2) 0.61802(14) 0.0260(6) Uani 1 1 d . . . . .
H14A H 0.336921 0.834771 0.635904 0.031 Uiso 1 1 calc R U . . .
H14B H 0.511714 0.816550 0.644110 0.031 Uiso 1 1 calc R U . . .
C15 C 0.2668(4) 0.8268(2) 0.50988(14) 0.0256(6) Uani 1 1 d . . . . .
C26 C 0.5372(4) 0.8633(2) 0.53369(15) 0.0279(7) Uani 1 1 d . . . . .
Br1A Br 0.23651(5) 0.92036(3) 0.22191(2) 0.03583(14) Uani 0.8309(15) 1 d . . P A 1
C16A C 0.2639(7) 0.8509(3) 0.4411(2) 0.0203(8) Uani 0.8309(15) 1 d . . P A 1
C17A C 0.1333(5) 0.8384(3) 0.39592(19) 0.0262(8) Uani 0.8309(15) 1 d . . P A 1
H17A H 0.047544 0.815101 0.409380 0.031 Uiso 0.8309(15) 1 calc R U P A 1
C18A C 0.1269(5) 0.8598(3) 0.3304(2) 0.0297(9) Uani 0.8309(15) 1 d . . P A 1
H18A H 0.037935 0.849618 0.299287 0.036 Uiso 0.8309(15) 1 calc R U P A 1
C19A C 0.2496(6) 0.8956(3) 0.3114(2) 0.0257(8) Uani 0.8309(15) 1 d . . P A 1
C20A C 0.3861(5) 0.9127(2) 0.35586(16) 0.0203(7) Uani 0.8309(15) 1 d . . P A 1
C21A C 0.5113(6) 0.9522(3) 0.3389(2) 0.0252(9) Uani 0.8309(15) 1 d . . P A 1
H21A H 0.507572 0.971381 0.295360 0.030 Uiso 0.8309(15) 1 calc R U P A 1
C22A C 0.6413(4) 0.9639(2) 0.38495(19) 0.0251(7) Uani 0.8309(15) 1 d . . P A 1
H22A H 0.724699 0.992762 0.373007 0.030 Uiso 0.8309(15) 1 calc R U P A 1
C23A C 0.6507(5) 0.9332(2) 0.4493(2) 0.0231(7) Uani 0.8309(15) 1 d . . P A 1
H23A H 0.741501 0.938859 0.480069 0.028 Uiso 0.8309(15) 1 calc R U P A 1
C24A C 0.5280(5) 0.8953(2) 0.46728(18) 0.0192(8) Uani 0.8309(15) 1 d . . P A 1
C25A C 0.3921(6) 0.8856(2) 0.42166(17) 0.0177(7) Uani 0.8309(15) 1 d . . P A 1
Br1B Br 0.3979(3) 0.9287(2) 0.22733(15) 0.0562(9) Uiso 0.1691(15) 1 d . . P A 2
C16B C 0.212(3) 0.850(2) 0.4391(17) 0.035(9) Uiso 0.1691(15) 1 d . . P A 2
C17B C 0.070(3) 0.8441(18) 0.4059(13) 0.041(6) Uiso 0.1691(15) 1 d . . P A 2
H17B H -0.008362 0.828635 0.427358 0.049 Uiso 0.1691(15) 1 calc R U P A 2
C18B C 0.042(4) 0.861(2) 0.3382(16) 0.058(7) Uiso 0.1691(15) 1 d . . P A 2
H18B H -0.055463 0.856894 0.312230 0.070 Uiso 0.1691(15) 1 calc R U P A 2
C19B C 0.165(4) 0.885(2) 0.3115(17) 0.050(8) Uiso 0.1691(15) 1 d . . P A 2
H19B H 0.145668 0.894491 0.265747 0.060 Uiso 0.1691(15) 1 calc R U P A 2
C20B C 0.302(4) 0.8969(17) 0.3414(15) 0.035(5) Uiso 0.1691(15) 1 d . . P A 2
C21B C 0.420(3) 0.9202(18) 0.3204(14) 0.043(5) Uiso 0.1691(15) 1 d . . P A 2
C22B C 0.560(3) 0.9443(16) 0.3551(12) 0.019(5) Uiso 0.1691(15) 1 d . . P A 2
H22B H 0.632236 0.973025 0.334930 0.023 Uiso 0.1691(15) 1 calc R U P A 2
C23B C 0.590(3) 0.9224(18) 0.4255(14) 0.041(6) Uiso 0.1691(15) 1 d . . P A 2
H23B H 0.686605 0.930834 0.451485 0.049 Uiso 0.1691(15) 1 calc R U P A 2
C24B C 0.478(3) 0.8902(16) 0.4517(12) 0.021 Uiso 0.1691(15) 1 d . U P A 2
C25B C 0.327(4) 0.876(2) 0.4189(16) 0.044(8) Uiso 0.1691(15) 1 d . . P A 2
H1O H 0.521351 0.338040 0.588140 0.034(10) Uiso 1 1 d . . . . .
H3O H 0.085910 0.418250 0.714330 0.070(17) Uiso 1 1 d . . . . .

loop_
_atom_site_aniso_label
_atom_site_aniso_U_11
_atom_site_aniso_U_22
_atom_site_aniso_U_33
_atom_site_aniso_U_23
_atom_site_aniso_U_13
_atom_site_aniso_U_12
Co1 0.0217(2) 0.0231(2) 0.01459(18) 0.00182(14) 0.00650(14) 0.00181(15)
Cl1 0.0451(4) 0.0226(4) 0.0265(4) 0.0018(3) 0.0099(3) 0.0007(3)
O1 0.0325(12) 0.0373(13) 0.0291(12) -0.0028(10) 0.0179(10) 0.0085(10)
O2 0.0265(11) 0.0325(12) 0.0206(10) 0.0029(9) 0.0137(8) 0.0037(9)
O3 0.0230(11) 0.0373(13) 0.0285(11) 0.0043(10) 0.0105(9) 0.0012(9)
O4 0.0408(13) 0.0392(13) 0.0215(11) -0.0066(10) 0.0166(10) -0.0039(10)
O5 0.0325(12) 0.0367(13) 0.0318(12) 0.0008(10) 0.0047(10) -0.0077(10)
O6 0.0310(12) 0.0486(16) 0.0370(14) -0.0048(12) 0.0069(10) -0.0122(11)
N1 0.0261(12) 0.0257(13) 0.0235(12) 0.0016(10) 0.0125(10) 0.0062(10)
N2 0.0247(12) 0.0231(12) 0.0168(11) 0.0019(9) 0.0086(9) 0.0039(9)
N3 0.0226(12) 0.0272(13) 0.0231(12) 0.0053(10) 0.0058(10) -0.0024(10)
N4 0.0345(14) 0.0274(13) 0.0185(11) -0.0014(10) 0.0104(10) -0.0041(11)
N5 0.0178(10) 0.0250(12) 0.0132(10) 0.0022(9) 0.0027(8) 0.0015(9)
N6 0.0316(13) 0.0228(12) 0.0163(11) 0.0001(9) 0.0068(10) -0.0061(10)
C1 0.0269(16) 0.0336(17) 0.0349(17) 0.0051(14) 0.0032(13) 0.0093(13)
C2 0.0260(14) 0.0245(14) 0.0238(14) 0.0039(12) 0.0071(11) 0.0060(11)
C3 0.0260(14) 0.0271(15) 0.0177(13) 0.0041(11) 0.0063(11) 0.0040(11)
C4 0.0338(17) 0.048(2) 0.0205(15) 0.0048(14) 0.0034(13) 0.0011(15)
C5 0.0273(16) 0.0367(19) 0.0386(19) 0.0060(15) -0.0069(14) -0.0067(14)
C6 0.0294(15) 0.0254(15) 0.0239(14) 0.0059(12) 0.0001(12) -0.0070(12)
C7 0.0379(17) 0.0270(15) 0.0188(14) 0.0008(12) 0.0038(12) -0.0099(13)
C8 0.055(2) 0.046(2) 0.0204(15) -0.0014(15) 0.0009(15) -0.0196(18)
C9 0.0231(13) 0.0272(15) 0.0168(12) 0.0022(11) 0.0088(10) 0.0009(11)
C10 0.0244(14) 0.0281(15) 0.0158(12) -0.0008(11) 0.0058(10) 0.0008(11)
C11 0.0196(13) 0.0283(15) 0.0155(12) -0.0006(11) 0.0010(10) -0.0027(11)
C12 0.0231(14) 0.0306(15) 0.0178(13) 0.0027(11) 0.0078(10) -0.0019(11)
C13 0.0223(13) 0.0303(15) 0.0158(12) 0.0007(11) 0.0068(10) 0.0020(11)
C14 0.0317(16) 0.0310(16) 0.0154(13) -0.0012(11) 0.0051(11) -0.0070(12)
C15 0.0358(16) 0.0192(14) 0.0208(14) -0.0023(11) 0.0036(12) -0.0057(12)
C26 0.0437(18) 0.0193(14) 0.0244(15) -0.0027(11) 0.0155(13) -0.0036(13)
Br1A 0.0556(3) 0.0305(2) 0.01742(19) 0.00639(15) -0.00236(16) -0.00231(18)
C16A 0.023(2) 0.0169(18) 0.0198(19) 0.0010(13) 0.0026(18) -0.0039(17)
C17A 0.027(2) 0.0247(19) 0.0250(19) 0.0022(14) 0.0008(17) -0.0019(15)
C18A 0.030(2) 0.028(2) 0.026(2) 0.0017(17) -0.0063(17) -0.0025(17)
C19A 0.036(2) 0.0212(18) 0.0164(18) 0.0014(13) -0.0035(17) -0.0002(15)
C20A 0.033(2) 0.0149(15) 0.0127(15) 0.0032(12) 0.0031(14) 0.0022(14)
C21A 0.033(2) 0.023(2) 0.0196(19) 0.0047(16) 0.0065(19) 0.0006(19)
C22A 0.0301(19) 0.0194(17) 0.0290(19) 0.0038(14) 0.0136(16) -0.0048(14)
C23A 0.0242(18) 0.0211(17) 0.0247(18) -0.0003(14) 0.0065(16) -0.0038(14)
C24A 0.0253(19) 0.0156(15) 0.0166(18) -0.0012(13) 0.0040(13) -0.0036(14)
C25A 0.029(2) 0.0106(15) 0.0155(16) 0.0011(11) 0.0088(16) -0.0001(14)

loop_
_atom_type_symbol
_atom_type_description
_atom_type_scat_dispersion_real
_atom_type_scat_dispersion_imag
_atom_type_scat_source
C C 0.0033 0.0016 'International Tables Vol C Tables 4.2.6.8 and 6.1.1.4'
H H 0.0000 0.0000 'International Tables Vol C Tables 4.2.6.8 and 6.1.1.4'
Br Br -0.2901 2.4595 'International Tables Vol C Tables 4.2.6.8 and 6.1.1.4'
Cl Cl 0.1484 0.1585 'International Tables Vol C Tables 4.2.6.8 and 6.1.1.4'
N N 0.0061 0.0033 'International Tables Vol C Tables 4.2.6.8 and 6.1.1.4'
O O 0.0106 0.0060 'International Tables Vol C Tables 4.2.6.8 and 6.1.1.4'
Co Co 0.3494 0.9721 'International Tables Vol C Tables 4.2.6.8 and 6.1.1.4'

loop_
_geom_angle_atom_site_label_1
_geom_angle_atom_site_label_2
_geom_angle_atom_site_label_3
_geom_angle
_geom_angle_site_symmetry_1
_geom_angle_site_symmetry_3
_geom_angle_publ_flag
N1 Co1 Cl1 90.03(9) . . ?
N1 Co1 N2 81.30(11) . . ?
N1 Co1 N4 98.27(11) . . ?
N1 Co1 N5 91.08(11) . . ?
N2 Co1 Cl1 87.80(8) . . ?
N2 Co1 N4 177.55(11) . . ?
N2 Co1 N5 90.51(10) . . ?
N3 Co1 Cl1 88.29(8) . . ?
N3 Co1 N1 178.28(12) . . ?
N3 Co1 N2 98.98(11) . . ?
N3 Co1 N4 81.38(12) . . ?
N3 Co1 N5 90.62(10) . . ?
N4 Co1 Cl1 89.79(9) . . ?
N4 Co1 N5 91.91(11) . . ?
N5 Co1 Cl1 177.82(7) . . ?
N1 O1 H1O 101.4(2) . . ?
N3 O3 H3O 103.7(2) . . ?
O1 N1 Co1 123.2(2) . . ?
C2 N1 Co1 116.9(2) . . ?
C2 N1 O1 119.9(3) . . ?
O2 N2 Co1 121.73(19) . . ?
C3 N2 Co1 116.6(2) . . ?
C3 N2 O2 121.7(2) . . ?
O3 N3 Co1 122.59(19) . . ?
C6 N3 Co1 117.1(2) . . ?
C6 N3 O3 120.3(3) . . ?
O4 N4 Co1 122.1(2) . . ?
C7 N4 Co1 115.8(2) . . ?
C7 N4 O4 122.0(3) . . ?
C9 N5 Co1 120.80(19) . . ?
C13 N5 Co1 121.7(2) . . ?
C13 N5 C9 117.5(3) . . ?
C15 N6 C14 116.3(2) . . ?
C15 N6 C26 125.8(3) . . ?
C26 N6 C14 117.7(3) . . ?
H1A C1 H1B 109.5 . . ?
H1A C1 H1C 109.5 . . ?
H1B C1 H1C 109.5 . . ?
C2 C1 H1A 109.5 . . ?
C2 C1 H1B 109.5 . . ?
C2 C1 H1C 109.5 . . ?
N1 C2 C1 124.1(3) . . ?
N1 C2 C3 112.7(3) . . ?
C3 C2 C1 123.2(3) . . ?
N2 C3 C2 112.6(3) . . ?
N2 C3 C4 123.2(3) . . ?
C2 C3 C4 124.1(3) . . ?
C3 C4 H4A 109.5 . . ?
C3 C4 H4B 109.5 . . ?
C3 C4 H4C 109.5 . . ?
H4A C4 H4B 109.5 . . ?
H4A C4 H4C 109.5 . . ?
H4B C4 H4C 109.5 . . ?
H5A C5 H5B 109.5 . . ?
H5A C5 H5C 109.5 . . ?
H5B C5 H5C 109.5 . . ?
C6 C5 H5A 109.5 . . ?
C6 C5 H5B 109.5 . . ?
C6 C5 H5C 109.5 . . ?
N3 C6 C5 123.1(3) . . ?
N3 C6 C7 112.7(3) . . ?
C7 C6 C5 124.2(3) . . ?
N4 C7 C6 113.1(3) . . ?
N4 C7 C8 122.1(3) . . ?
C6 C7 C8 124.8(3) . . ?
C7 C8 H8A 109.5 . . ?
C7 C8 H8B 109.5 . . ?
C7 C8 H8C 109.5 . . ?
H8A C8 H8B 109.5 . . ?
H8A C8 H8C 109.5 . . ?
H8B C8 H8C 109.5 . . ?
N5 C9 H9 118.7 . . ?
N5 C9 C10 122.5(3) . . ?
C10 C9 H9 118.7 . . ?
C9 C10 H10 120.1 . . ?
C9 C10 C11 119.9(3) . . ?
C11 C10 H10 120.1 . . ?
C10 C11 C12 117.3(3) . . ?
C10 C11 C14 120.3(3) . . ?
C12 C11 C14 122.5(3) . . ?
C11 C12 H12 120.0 . . ?
C13 C12 C11 119.9(3) . . ?
C13 C12 H12 120.0 . . ?
N5 C13 C12 122.8(3) . . ?
N5 C13 H13 118.6 . . ?
C12 C13 H13 118.6 . . ?
N6 C14 C11 112.9(2) . . ?
N6 C14 H14A 109.0 . . ?
N6 C14 H14B 109.0 . . ?
C11 C14 H14A 109.0 . . ?
C11 C14 H14B 109.0 . . ?
H14A C14 H14B 107.8 . . ?
O5 C15 N6 119.8(3) . . ?
O5 C15 C16A 124.9(4) . . ?
O5 C15 C16B 106.9(12) . . ?
N6 C15 C16A 115.3(3) . . ?
N6 C15 C16B 133.3(12) . . ?
O6 C26 N6 121.1(3) . . ?
O6 C26 C24A 121.5(3) . . ?
O6 C26 C24B 136.8(9) . . ?
N6 C26 C24A 117.4(3) . . ?
N6 C26 C24B 102.1(8) . . ?
C17A C16A C15 118.8(5) . . ?
C17A C16A C25A 120.3(4) . . ?
C25A C16A C15 120.9(4) . . ?
C16A C17A H17A 119.8 . . ?
C16A C17A C18A 120.3(4) . . ?
C18A C17A H17A 119.8 . . ?
C17A C18A H18A 120.2 . . ?
C19A C18A C17A 119.7(4) . . ?
C19A C18A H18A 120.2 . . ?
C18A C19A Br1A 117.9(4) . . ?
C18A C19A C20A 122.8(4) . . ?
C20A C19A Br1A 119.3(3) . . ?
C19A C20A C25A 116.4(4) . . ?
C21A C20A C19A 124.4(4) . . ?
C21A C20A C25A 119.2(4) . . ?
C20A C21A H21A 119.7 . . ?
C22A C21A C20A 120.6(4) . . ?
C22A C21A H21A 119.7 . . ?
C21A C22A H22A 119.7 . . ?
C21A C22A C23A 120.6(4) . . ?
C23A C22A H22A 119.7 . . ?
C22A C23A H23A 120.2 . . ?
C24A C23A C22A 119.7(4) . . ?
C24A C23A H23A 120.2 . . ?
C23A C24A C26 119.9(4) . . ?
C23A C24A C25A 120.8(4) . . ?
C25A C24A C26 119.3(3) . . ?
C16A C25A C20A 120.4(4) . . ?
C16A C25A C24A 120.6(3) . . ?
C24A C25A C20A 119.0(4) . . ?
C17B C16B C15 126(3) . . ?
C25B C16B C15 105(3) . . ?
C25B C16B C17B 129(3) . . ?
C16B C17B H17B 120.9 . . ?
C16B C17B C18B 118(3) . . ?
C18B C17B H17B 120.9 . . ?
C17B C18B H18B 121.8 . . ?
C19B C18B C17B 116(3) . . ?
C19B C18B H18B 121.8 . . ?
C18B C19B H19B 115.9 . . ?
C20B C19B C18B 128(3) . . ?
C20B C19B H19B 115.9 . . ?
C19B C20B C25B 113(3) . . ?
C21B C20B C19B 132(3) . . ?
C21B C20B C25B 116(3) . . ?
C20B C21B Br1B 116(2) . . ?
C20B C21B C22B 130(3) . . ?
C22B C21B Br1B 114(2) . . ?
C21B C22B H22B 122.1 . . ?
C21B C22B C23B 116(2) . . ?
C23B C22B H22B 122.1 . . ?
C22B C23B H23B 120.7 . . ?
C24B C23B C22B 119(3) . . ?
C24B C23B H23B 120.7 . . ?
C23B C24B C26 112(2) . . ?
C23B C24B C25B 127(3) . . ?
C25B C24B C26 122(2) . . ?
C16B C25B C20B 116(3) . . ?
C16B C25B C24B 132(3) . . ?
C24B C25B C20B 112(3) . . ?

loop_
_geom_bond_atom_site_label_1
_geom_bond_atom_site_label_2
_geom_bond_distance
_geom_bond_site_symmetry_2
_geom_bond_publ_flag
Co1 Cl1 2.2333(9) . ?
Co1 N1 1.894(3) . ?
Co1 N2 1.898(2) . ?
Co1 N3 1.889(3) . ?
Co1 N4 1.904(3) . ?
Co1 N5 1.965(3) . ?
O1 N1 1.357(3) . ?
O1 H1O 0.976(2) . ?
O2 N2 1.330(3) . ?
O3 N3 1.356(3) . ?
O3 H3O 0.970(2) . ?
O4 N4 1.328(3) . ?
O5 C15 1.219(4) . ?
O6 C26 1.199(4) . ?
N1 C2 1.291(4) . ?
N2 C3 1.295(4) . ?
N3 C6 1.291(4) . ?
N4 C7 1.302(4) . ?
N5 C9 1.352(4) . ?
N5 C13 1.349(4) . ?
N6 C14 1.473(4) . ?
N6 C15 1.383(4) . ?
N6 C26 1.410(4) . ?
C1 H1A 0.9800 . ?
C1 H1B 0.9800 . ?
C1 H1C 0.9800 . ?
C1 C2 1.490(4) . ?
C2 C3 1.475(4) . ?
C3 C4 1.483(4) . ?
C4 H4A 0.9800 . ?
C4 H4B 0.9800 . ?
C4 H4C 0.9800 . ?
C5 H5A 0.9800 . ?
C5 H5B 0.9800 . ?
C5 H5C 0.9800 . ?
C5 C6 1.496(5) . ?
C6 C7 1.465(5) . ?
C7 C8 1.494(4) . ?
C8 H8A 0.9800 . ?
C8 H8B 0.9800 . ?
C8 H8C 0.9800 . ?
C9 H9 0.9500 . ?
C9 C10 1.385(4) . ?
C10 H10 0.9500 . ?
C10 C11 1.389(4) . ?
C11 C12 1.396(4) . ?
C11 C14 1.495(4) . ?
C12 H12 0.9500 . ?
C12 C13 1.377(4) . ?
C13 H13 0.9500 . ?
C14 H14A 0.9900 . ?
C14 H14B 0.9900 . ?
C15 C16A 1.481(5) . ?
C15 C16B 1.51(3) . ?
C26 C24A 1.457(5) . ?
C26 C24B 1.74(3) . ?
Br1A C19A 1.895(4) . ?
C16A C17A 1.384(6) . ?
C16A C25A 1.414(6) . ?
C17A H17A 0.9500 . ?
C17A C18A 1.401(6) . ?
C18A H18A 0.9500 . ?
C18A C19A 1.369(7) . ?
C19A C20A 1.426(5) . ?
C20A C21A 1.393(6) . ?
C20A C25A 1.428(5) . ?
C21A H21A 0.9500 . ?
C21A C22A 1.388(6) . ?
C22A H22A 0.9500 . ?
C22A C23A 1.410(5) . ?
C23A H23A 0.9500 . ?
C23A C24A 1.373(5) . ?
C24A C25A 1.419(6) . ?
Br1B C21B 1.93(3) . ?
C16B C17B 1.35(4) . ?
C16B C25B 1.27(4) . ?
C17B H17B 0.9500 . ?
C17B C18B 1.42(4) . ?
C18B H18B 0.9500 . ?
C18B C19B 1.40(5) . ?
C19B H19B 0.9500 . ?
C19B C20B 1.30(4) . ?
C20B C21B 1.29(4) . ?
C20B C25B 1.63(4) . ?
C21B C22B 1.39(3) . ?
C22B H22B 0.9500 . ?
C22B C23B 1.48(4) . ?
C23B H23B 0.9500 . ?
C23B C24B 1.35(3) . ?
C24B C25B 1.43(4) . ?

loop_
_geom_torsion_atom_site_label_1
_geom_torsion_atom_site_label_2
_geom_torsion_atom_site_label_3
_geom_torsion_atom_site_label_4
_geom_torsion
_geom_torsion_site_symmetry_1
_geom_torsion_site_symmetry_2
_geom_torsion_site_symmetry_3
_geom_torsion_site_symmetry_4
_geom_torsion_publ_flag
Co1 N1 C2 C1 177.5(2) . . . . ?
Co1 N1 C2 C3 0.2(4) . . . . ?
Co1 N2 C3 C2 0.0(3) . . . . ?
Co1 N2 C3 C4 -178.3(3) . . . . ?
Co1 N3 C6 C5 178.4(2) . . . . ?
Co1 N3 C6 C7 0.0(4) . . . . ?
Co1 N4 C7 C6 1.5(4) . . . . ?
Co1 N4 C7 C8 -176.5(3) . . . . ?
Co1 N5 C9 C10 -179.3(2) . . . . ?
Co1 N5 C13 C12 179.1(2) . . . . ?
Cl1 Co1 N1 O1 90.4(2) . . . . ?
Cl1 Co1 N1 C2 -87.9(2) . . . . ?
Cl1 Co1 N2 O2 -87.7(2) . . . . ?
Cl1 Co1 N2 C3 90.4(2) . . . . ?
Cl1 Co1 N3 O3 88.6(2) . . . . ?
Cl1 Co1 N3 C6 -89.4(2) . . . . ?
O1 N1 C2 C1 -0.9(5) . . . . ?
O1 N1 C2 C3 -178.2(3) . . . . ?
O2 N2 C3 C2 178.1(3) . . . . ?
O2 N2 C3 C4 -0.2(5) . . . . ?
O3 N3 C6 C5 0.4(5) . . . . ?
O3 N3 C6 C7 -178.1(3) . . . . ?
O4 N4 C7 C6 179.3(3) . . . . ?
O4 N4 C7 C8 1.2(5) . . . . ?
O5 C15 C16A C17A -6.6(6) . . . . ?
O5 C15 C16A C25A 173.6(3) . . . . ?
O5 C15 C16B C17B -2(3) . . . . ?
O5 C15 C16B C25B 178(2) . . . . ?
O6 C26 C24A C23A -3.2(5) . . . . ?
O6 C26 C24A C25A 176.0(3) . . . . ?
O6 C26 C24B C23B 0(3) . . . . ?
O6 C26 C24B C25B 178.6(16) . . . . ?
N1 Co1 N2 O2 -178.1(2) . . . . ?
N1 Co1 N2 C3 0.0(2) . . . . ?
N1 C2 C3 N2 -0.1(4) . . . . ?
N1 C2 C3 C4 178.2(3) . . . . ?
N2 Co1 N1 O1 178.2(2) . . . . ?
N2 Co1 N1 C2 -0.1(2) . . . . ?
N2 Co1 N3 O3 1.1(2) . . . . ?
N2 Co1 N3 C6 -176.9(2) . . . . ?
N3 Co1 N2 O2 0.2(2) . . . . ?
N3 Co1 N2 C3 178.3(2) . . . . ?
N3 C6 C7 N4 -1.0(4) . . . . ?
N3 C6 C7 C8 177.0(3) . . . . ?
N4 Co1 N1 O1 0.6(3) . . . . ?
N4 Co1 N1 C2 -177.7(2) . . . . ?
N4 Co1 N3 O3 178.6(2) . . . . ?
N4 Co1 N3 C6 0.7(2) . . . . ?
N5 Co1 N1 O1 -91.4(2) . . . . ?
N5 Co1 N1 C2 90.2(2) . . . . ?
N5 Co1 N2 O2 90.9(2) . . . . ?
N5 Co1 N2 C3 -91.0(2) . . . . ?
N5 Co1 N3 O3 -89.5(2) . . . . ?
N5 Co1 N3 C6 92.5(2) . . . . ?
N5 C9 C10 C11 0.2(4) . . . . ?
N6 C15 C16A C17A 171.3(3) . . . . ?
N6 C15 C16A C25A -8.4(5) . . . . ?
N6 C15 C16B C17B 180(2) . . . . ?
N6 C15 C16B C25B -1(3) . . . . ?
N6 C26 C24A C23A 177.0(3) . . . . ?
N6 C26 C24A C25A -3.8(5) . . . . ?
N6 C26 C24B C23B -178.2(17) . . . . ?
N6 C26 C24B C25B 1(2) . . . . ?
C1 C2 C3 N2 -177.5(3) . . . . ?
C1 C2 C3 C4 0.9(5) . . . . ?
C5 C6 C7 N4 -179.4(3) . . . . ?
C5 C6 C7 C8 -1.4(5) . . . . ?
C9 N5 C13 C12 -0.9(4) . . . . ?
C9 C10 C11 C12 -0.9(4) . . . . ?
C9 C10 C11 C14 -178.9(3) . . . . ?
C10 C11 C12 C13 0.7(4) . . . . ?
C10 C11 C14 N6 -142.3(3) . . . . ?
C11 C12 C13 N5 0.2(4) . . . . ?
C12 C11 C14 N6 39.8(4) . . . . ?
C13 N5 C9 C10 0.7(4) . . . . ?
C14 N6 C15 O5 1.3(4) . . . . ?
C14 N6 C15 C16A -176.8(3) . . . . ?
C14 N6 C15 C16B 179.8(17) . . . . ?
C14 N6 C26 O6 2.9(4) . . . . ?
C14 N6 C26 C24A -177.3(3) . . . . ?
C14 N6 C26 C24B -178.7(8) . . . . ?
C14 C11 C12 C13 178.7(3) . . . . ?
C15 N6 C14 C11 70.1(3) . . . . ?
C15 N6 C26 O6 176.9(3) . . . . ?
C15 N6 C26 C24A -3.3(5) . . . . ?
C15 N6 C26 C24B -4.7(9) . . . . ?
C15 C16A C17A C18A -179.6(4) . . . . ?
C15 C16A C25A C20A -177.0(3) . . . . ?
C15 C16A C25A C24A 2.2(5) . . . . ?
C15 C16B C17B C18B -175(3) . . . . ?
C15 C16B C25B C20B 174.6(19) . . . . ?
C15 C16B C25B C24B -5(5) . . . . ?
C26 N6 C14 C11 -115.3(3) . . . . ?
C26 N6 C15 O5 -172.8(3) . . . . ?
C26 N6 C15 C16A 9.1(4) . . . . ?
C26 N6 C15 C16B 5.7(17) . . . . ?
C26 C24A C25A C16A 4.1(5) . . . . ?
C26 C24A C25A C20A -176.8(3) . . . . ?
C26 C24B C25B C16B 5(5) . . . . ?
C26 C24B C25B C20B -174.4(17) . . . . ?
Br1A C19A C20A C21A 4.2(5) . . . . ?
Br1A C19A C20A C25A -175.1(3) . . . . ?
C16A C17A C18A C19A -1.7(6) . . . . ?
C17A C16A C25A C20A 3.3(6) . . . . ?
C17A C16A C25A C24A -177.5(4) . . . . ?
C17A C18A C19A Br1A 178.3(3) . . . . ?
C17A C18A C19A C20A -0.1(6) . . . . ?
C18A C19A C20A C21A -177.4(4) . . . . ?
C18A C19A C20A C25A 3.4(5) . . . . ?
C19A C20A C21A C22A -178.1(4) . . . . ?
C19A C20A C25A C16A -4.9(5) . . . . ?
C19A C20A C25A C24A 175.9(3) . . . . ?
C20A C21A C22A C23A 2.1(6) . . . . ?
C21A C20A C25A C16A 175.8(4) . . . . ?
C21A C20A C25A C24A -3.3(5) . . . . ?
C21A C22A C23A C24A -2.9(6) . . . . ?
C22A C23A C24A C26 179.9(3) . . . . ?
C22A C23A C24A C25A 0.6(6) . . . . ?
C23A C24A C25A C16A -176.7(4) . . . . ?
C23A C24A C25A C20A 2.5(5) . . . . ?
C25A C16A C17A C18A 0.1(6) . . . . ?
C25A C20A C21A C22A 1.1(6) . . . . ?
Br1B C21B C22B C23B -169.1(17) . . . . ?
C16B C17B C18B C19B -1(4) . . . . ?
C17B C16B C25B C20B -6(5) . . . . ?
C17B C16B C25B C24B 175(3) . . . . ?
C17B C18B C19B C20B -2(5) . . . . ?
C18B C19B C20B C21B -179(3) . . . . ?
C18B C19B C20B C25B 2(5) . . . . ?
C19B C20B C21B Br1B -7(4) . . . . ?
C19B C20B C21B C22B 170(3) . . . . ?
C19B C20B C25B C16B 1(4) . . . . ?
C19B C20B C25B C24B -179(3) . . . . ?
C20B C21B C22B C23B 14(4) . . . . ?
C21B C20B C25B C16B -178(3) . . . . ?
C21B C20B C25B C24B 2(3) . . . . ?
C21B C22B C23B C24B -7(3) . . . . ?
C22B C23B C24B C26 177.0(18) . . . . ?
C22B C23B C24B C25B -2(4) . . . . ?
C23B C24B C25B C16B -177(3) . . . . ?
C23B C24B C25B C20B 4(4) . . . . ?
C25B C16B C17B C18B 6(5) . . . . ?
C25B C20B C21B Br1B 171.9(17) . . . . ?
C25B C20B C21B C22B -12(4) . . . . ?
